data_7204006
loop_
_publ_author_name
'Ekambaram, Sambandan'
'Sevov, Slavi C.'

_publ_section_title
;
 Layered cobalt phosphate grafted with hydrazinium ligands:
 Co2(PO4)(H2PO4)N2H5
;
_journal_issue 11
_journal_name_full 'Journal of Materials Chemistry'
_journal_page_first 2522
_journal_paper_doi 10.1039/b004753h
_journal_volume 10
_journal_year 2000
_chemical_formula_sum 'Co2 H6 N2 O8 P2'
_chemical_formula_weight 341.87
_chemical_name_common N2H5CoPO
_chemical_name_systematic
;
 hydrazinium cobalt phosphate
;
_space_group_IT_number 2
_symmetry_cell_setting triclinic
_symmetry_space_group_name_Hall '-P 1'
_symmetry_space_group_name_H-M 'P -1'
_atom_sites_solution_hydrogens geom
_atom_sites_solution_primary direct
_atom_sites_solution_secondary difmap
_audit_creation_method SHELXL-97
_cell_angle_alpha 95.650(10)
_cell_angle_beta 96.874(9)
_cell_angle_gamma 92.786(10)
_cell_formula_units_Z 2
_cell_length_a 5.1393(6)
_cell_length_b 6.3630(10)
_cell_length_c 11.2930(10)
_cell_measurement_reflns_used 25
_cell_measurement_temperature 293(2)
_cell_measurement_theta_max 16
_cell_measurement_theta_min 12
_cell_volume 364.18(8)
_computing_cell_refinement CAD4_(Enraf-Nonius,_1977)
_computing_data_collection CAD4_(Enraf-Nonius,_1977)
_computing_data_reduction SDP_Package_(Enraf-Nonius,_1985)
_computing_molecular_graphics 'SHELXTL (Siemens, 1994)'
_computing_publication_material 'SHELXTL (Siemens, 1994)'
_computing_structure_refinement 'SHELXL-V5.1 (Sheldrick, 1995)'
_computing_structure_solution 'SHELXS-86 (Sheldrick, 1990)'
_diffrn_ambient_temperature 293(2)
_diffrn_measured_fraction_theta_full 0.998
_diffrn_measured_fraction_theta_max 0.998
_diffrn_measurement_device_type 'Enraf-Nonius CAD4'
_diffrn_measurement_method omega-2theta
_diffrn_radiation_monochromator graphite
_diffrn_radiation_source 'fine-focus sealed tube'
_diffrn_radiation_type MoK\a
_diffrn_radiation_wavelength 0.71073
_diffrn_reflns_av_R_equivalents 0.0248
_diffrn_reflns_av_sigmaI/netI 0.0313
_diffrn_reflns_limit_h_max 6
_diffrn_reflns_limit_h_min -6
_diffrn_reflns_limit_k_max 7
_diffrn_reflns_limit_k_min 0
_diffrn_reflns_limit_l_max 13
_diffrn_reflns_limit_l_min -13
_diffrn_reflns_number 1395
_diffrn_reflns_theta_full 24.98
_diffrn_reflns_theta_max 24.98
_diffrn_reflns_theta_min 3.22
_diffrn_standards_decay_% -0.1
_diffrn_standards_interval_time '2 hours'
_diffrn_standards_number 3
_exptl_absorpt_coefficient_mu 5.021
_exptl_absorpt_correction_T_max 0.30436
_exptl_absorpt_correction_T_min 0.23876
_exptl_absorpt_correction_type semiempirical
_exptl_absorpt_process_details '3 psi-scans'
_exptl_crystal_colour purple
_exptl_crystal_density_diffrn 3.118
_exptl_crystal_density_method 'not measured'
_exptl_crystal_description plate
_exptl_crystal_F_000 336
_exptl_crystal_size_max 0.20
_exptl_crystal_size_mid 0.12
_exptl_crystal_size_min 0.02
_refine_diff_density_max 1.099
_refine_diff_density_min -1.029
_refine_diff_density_rms 0.255
_refine_ls_extinction_method none
_refine_ls_goodness_of_fit_ref 1.112
_refine_ls_hydrogen_treatment mixed
_refine_ls_matrix_type full
_refine_ls_number_parameters 127
_refine_ls_number_reflns 1270
_refine_ls_number_restraints 0
_refine_ls_restrained_S_all 1.112
_refine_ls_R_factor_all 0.0487
_refine_ls_R_factor_gt 0.0457
_refine_ls_shift/su_max 0.000
_refine_ls_shift/su_mean 0.000
_refine_ls_structure_factor_coef Fsqd
_refine_ls_weighting_details 'calc w=1/[\s^2^(Fo^2^)+(0.1148P)^2^+0.0000P] where P=(Fo^2^+2Fc^2^)/3'
_refine_ls_weighting_scheme calc
_refine_ls_wR_factor_gt 0.1385
_refine_ls_wR_factor_ref 0.1429
_reflns_number_gt 1168
_reflns_number_total 1270
_reflns_threshold_expression >2sigma(I)
_cod_data_source_file b004753h.txt
_cod_data_source_block psi
_cod_depositor_comments
;
The following automatic conversions were performed:
'_symmetry_cell_setting' value 'Triclinic' changed to 'triclinic'
according to '/home/saulius/struct/CIF-dictionaries/cif_core.dic'
dictionary named 'cif_core.dic' version 2.4.1 from 2010-06-29.

Automatic conversion script
Id: cif_fix_enum 1527 2010-12-29 10:47:43Z saulius 
;
_cod_original_sg_symbol_H-M P-1
_cod_original_formula_sum 'H6 Co2 N2 O8 P2'
_cod_database_code 7204006

loop_
_symmetry_equiv_pos_as_xyz
'x, y, z'
'-x, -y, -z'

loop_
_atom_site_label
_atom_site_type_symbol
_atom_site_fract_x
_atom_site_fract_y
_atom_site_fract_z
_atom_site_U_iso_or_equiv
_atom_site_adp_type
_atom_site_occupancy
_atom_site_symmetry_multiplicity
_atom_site_calc_flag
_atom_site_refinement_flags
_atom_site_disorder_assembly
_atom_site_disorder_group
Co1 Co 0.31830(13) 0.27090(10) 0.60149(6) 0.0108(3) Uani 1 1 d . . .
Co2 Co 0.77726(12) 0.03681(11) 0.68911(6) 0.0107(3) Uani 1 1 d . . .
P1 P 0.3349(3) 0.2145(2) 0.85639(12) 0.0123(4) Uani 1 1 d . . .
P2 P -0.2239(2) 0.2378(2) 0.44052(11) 0.0077(4) Uani 1 1 d . . .
O1 O 0.0680(7) 0.1868(5) 0.4417(3) 0.0105(8) Uani 1 1 d . . .
O2 O 0.5963(7) 0.2503(6) 0.8080(4) 0.0171(8) Uani 1 1 d . . .
O3 O 0.2821(7) 0.5784(5) 0.6350(3) 0.0129(8) Uani 1 1 d . . .
O4 O 0.7131(7) 0.2883(5) 0.5698(3) 0.0101(8) Uani 1 1 d . . .
O5 O 0.1140(7) 0.2076(6) 0.7512(3) 0.0117(8) Uani 1 1 d . . .
O6 O 0.4002(7) -0.0444(5) 0.6176(3) 0.0111(8) Uani 1 1 d . . .
O7 O 0.2969(8) 0.4008(7) 0.9495(4) 0.0248(10) Uani 1 1 d . . .
H7 H 0.4167 0.4087 1.0049 0.037 Uiso 0.50 1 calc PR . .
O8 O 0.3176(8) 0.0068(7) 0.9152(4) 0.0246(10) Uani 1 1 d . . .
H8 H 0.4351 0.0098 0.9714 0.037 Uiso 0.50 1 calc PR . .
N1 N 0.7629(13) -0.2090(9) 0.8063(5) 0.0330(14) Uani 1 1 d . . .
H1A H 0.7891 -0.1430 0.8813 0.040 Uiso 1 1 calc R . .
H1B H 0.5957 -0.2632 0.7950 0.040 Uiso 1 1 calc R . .
N2 N 0.9174(15) -0.3807(10) 0.8075(7) 0.053(2) Uani 1 1 d . . .
H2A H 0.8764 -0.4600 0.8641 0.080 Uiso 1 1 calc R . .
H2B H 1.0858 -0.3355 0.8229 0.080 Uiso 1 1 calc R . .
H2C H 0.8895 -0.4574 0.7364 0.080 Uiso 1 1 calc R . .

loop_
_atom_site_aniso_label
_atom_site_aniso_U_11
_atom_site_aniso_U_22
_atom_site_aniso_U_33
_atom_site_aniso_U_23
_atom_site_aniso_U_13
_atom_site_aniso_U_12
Co1 0.0084(5) 0.0108(5) 0.0138(5) 0.0013(3) 0.0041(3) -0.0006(3)
Co2 0.0057(5) 0.0136(5) 0.0130(5) 0.0020(3) 0.0014(3) -0.0012(3)
P1 0.0072(7) 0.0182(8) 0.0109(7) 0.0001(6) 0.0013(5) -0.0005(5)
P2 0.0052(7) 0.0086(7) 0.0098(7) 0.0010(5) 0.0031(5) -0.0008(5)
O1 0.0034(17) 0.0140(18) 0.0141(18) 0.0023(14) 0.0011(13) -0.0008(14)
O2 0.0085(19) 0.022(2) 0.020(2) -0.0046(16) 0.0054(15) -0.0025(15)
O3 0.0115(18) 0.0101(18) 0.017(2) 0.0011(15) 0.0008(15) -0.0017(14)
O4 0.0059(17) 0.0141(18) 0.0103(18) -0.0020(14) 0.0044(14) -0.0015(14)
O5 0.0063(17) 0.0177(18) 0.0110(18) 0.0028(15) 0.0009(14) -0.0017(14)
O6 0.0074(18) 0.0085(16) 0.0170(19) -0.0002(14) 0.0023(14) -0.0015(13)
O7 0.016(2) 0.036(2) 0.019(2) -0.0145(19) 0.0029(17) -0.0016(18)
O8 0.020(2) 0.033(2) 0.022(2) 0.0131(19) 0.0016(17) -0.0013(18)
N1 0.047(4) 0.030(3) 0.032(3) 0.018(2) 0.021(3) 0.025(3)
N2 0.062(5) 0.036(4) 0.081(5) 0.031(4) 0.051(4) 0.030(3)

loop_
_atom_type_symbol
_atom_type_description
_atom_type_scat_dispersion_real
_atom_type_scat_dispersion_imag
_atom_type_scat_source
N N 0.0061 0.0033 'International Tables Vol C Tables 4.2.6.8 and 6.1.1.4'
H H 0.0000 0.0000 'International Tables Vol C Tables 4.2.6.8 and 6.1.1.4'
O O 0.0106 0.0060 'International Tables Vol C Tables 4.2.6.8 and 6.1.1.4'
P P 0.1023 0.0942 'International Tables Vol C Tables 4.2.6.8 and 6.1.1.4'
Co Co 0.3494 0.9721 'International Tables Vol C Tables 4.2.6.8 and 6.1.1.4'

loop_
_geom_angle_atom_site_label_1
_geom_angle_atom_site_label_2
_geom_angle_atom_site_label_3
_geom_angle
_geom_angle_site_symmetry_1
_geom_angle_site_symmetry_3
_geom_angle_publ_flag
O3 Co1 O6 163.64(15) . . ?
O3 Co1 O1 103.81(14) . . ?
O6 Co1 O1 91.81(14) . . ?
O3 Co1 O4 97.23(14) . . ?
O6 Co1 O4 81.31(13) . . ?
O1 Co1 O4 111.03(14) . . ?
O3 Co1 O5 91.08(15) . . ?
O6 Co1 O5 79.03(14) . . ?
O1 Co1 O5 109.24(14) . . ?
O4 Co1 O5 135.39(14) . . ?
O3 Co1 Co2 125.76(11) . . ?
O6 Co1 Co2 43.02(9) . . ?
O1 Co1 Co2 125.40(10) . . ?
O4 Co1 Co2 47.78(10) . . ?
O5 Co1 Co2 92.68(10) . . ?
O5 Co2 O6 162.06(15) 1_655 . ?
O5 Co2 O2 85.91(14) 1_655 . ?
O6 Co2 O2 83.15(14) . . ?
O5 Co2 N1 104.3(2) 1_655 . ?
O6 Co2 N1 90.3(2) . . ?
O2 Co2 N1 91.94(17) . . ?
O5 Co2 O1 98.25(14) 1_655 2_656 ?
O6 Co2 O1 92.33(14) . 2_656 ?
O2 Co2 O1 175.39(13) . 2_656 ?
N1 Co2 O1 88.95(18) . 2_656 ?
O5 Co2 O4 84.22(13) 1_655 . ?
O6 Co2 O4 80.25(13) . . ?
O2 Co2 O4 82.23(14) . . ?
N1 Co2 O4 169.41(19) . . ?
O1 Co2 O4 96.17(13) 2_656 . ?
O5 Co2 Co1 117.40(11) 1_655 . ?
O6 Co2 Co1 44.66(10) . . ?
O2 Co2 Co1 58.57(11) . . ?
N1 Co2 Co1 124.51(16) . . ?
O1 Co2 Co1 117.38(9) 2_656 . ?
O4 Co2 Co1 44.93(9) . . ?
O2 P1 O5 108.1(2) . . ?
O2 P1 O8 112.4(2) . . ?
O5 P1 O8 109.2(2) . . ?
O2 P1 O7 109.5(2) . . ?
O5 P1 O7 108.6(2) . . ?
O8 P1 O7 109.0(3) . . ?
O3 P2 O6 107.8(2) 2_566 2_556 ?
O3 P2 O4 111.7(2) 2_566 1_455 ?
O6 P2 O4 108.12(19) 2_556 1_455 ?
O3 P2 O1 109.8(2) 2_566 . ?
O6 P2 O1 109.47(19) 2_556 . ?
O4 P2 O1 110.0(2) 1_455 . ?
P2 O1 Co1 117.4(2) . . ?
P2 O1 Co2 125.4(2) . 2_656 ?
Co1 O1 Co2 115.09(16) . 2_656 ?
P1 O2 Co2 127.5(2) . . ?
P2 O3 Co1 135.8(2) 2_566 . ?
P2 O4 Co1 118.6(2) 1_655 . ?
P2 O4 Co2 116.2(2) 1_655 . ?
Co1 O4 Co2 87.29(12) . . ?
P1 O5 Co2 138.3(2) . 1_455 ?
P1 O5 Co1 103.65(18) . . ?
Co2 O5 Co1 108.76(16) 1_455 . ?
P2 O6 Co2 140.7(2) 2_556 . ?
P2 O6 Co1 125.2(2) 2_556 . ?
Co2 O6 Co1 92.32(14) . . ?
P1 O7 H7 109.5 . . ?
P1 O8 H8 109.5 . . ?
N2 N1 Co2 126.0(4) . . ?
N2 N1 H1A 105.8 . . ?
Co2 N1 H1A 105.8 . . ?
N2 N1 H1B 105.8 . . ?
Co2 N1 H1B 105.8 . . ?
H1A N1 H1B 106.2 . . ?
N1 N2 H2A 109.5 . . ?
N1 N2 H2B 109.5 . . ?
H2A N2 H2B 109.5 . . ?
N1 N2 H2C 109.5 . . ?
H2A N2 H2C 109.5 . . ?
H2B N2 H2C 109.5 . . ?

loop_
_geom_bond_atom_site_label_1
_geom_bond_atom_site_label_2
_geom_bond_distance
_geom_bond_site_symmetry_2
_geom_bond_publ_flag
Co1 O3 1.978(4) . ?
Co1 O6 2.091(3) . ?
Co1 O1 2.094(4) . ?
Co1 O4 2.102(3) . ?
Co1 O5 2.155(4) . ?
Co1 Co2 2.9723(10) . ?
Co2 O5 2.011(4) 1_655 ?
Co2 O6 2.030(3) . ?
Co2 O2 2.139(4) . ?
Co2 N1 2.150(5) . ?
Co2 O1 2.194(4) 2_656 ?
Co2 O4 2.204(4) . ?
P1 O2 1.525(4) . ?
P1 O5 1.537(4) . ?
P1 O8 1.540(4) . ?
P1 O7 1.541(4) . ?
P2 O3 1.534(4) 2_566 ?
P2 O6 1.535(3) 2_556 ?
P2 O4 1.539(4) 1_455 ?
P2 O1 1.549(4) . ?
O1 Co2 2.194(4) 2_656 ?
O3 P2 1.535(4) 2_566 ?
O4 P2 1.539(4) 1_655 ?
O5 Co2 2.011(4) 1_455 ?
O6 P2 1.535(3) 2_556 ?
O7 H7 0.8200 . ?
O8 H8 0.8200 . ?
N1 N2 1.382(8) . ?
N1 H1A 0.9000 . ?
N1 H1B 0.9000 . ?
N2 H2A 0.8900 . ?
N2 H2B 0.8900 . ?
N2 H2C 0.8900 . ?
